data_7707292
loop_
_publ_author_name
'Kumar, Priyaranjan'
'Singh, Prerana'
'Saren, Sanjoy'
'Pakira, Sandip'
'Sivakumar, Sri'
'Patra, Ashis K.'

_publ_section_title
;
 Kinetically labile ruthenium(II) complexes of terpyridines and saccharin:
 effect of substituents on photoactivity, solvation kinetics, and
 photocytotoxicity.
;
_journal_issue 23
_journal_name_full 'Dalton transactions (Cambridge, England : 2003)'
_journal_page_first 8196
_journal_page_last 8217
_journal_paper_doi 10.1039/d1dt00246e
_journal_volume 50
_journal_year 2021
_chemical_formula_moiety 'C33 H23 N5 O7 Ru S3'
_chemical_formula_sum 'C33 H23 N5 O7 Ru S3'
_chemical_formula_weight 798.81
_chemical_name_systematic Ru-ttpy-sac
_space_group_crystal_system triclinic
_space_group_IT_number 2
_space_group_name_Hall '-P 1'
_space_group_name_H-M_alt 'P -1'
_atom_sites_solution_hydrogens mixed
_atom_sites_solution_primary dual
_audit_creation_date 2021-03-22
_audit_creation_method
;
Olex2 1.2
(compiled 2018.05.29 svn.r3508 for OlexSys, GUI svn.r5506)
;
_audit_update_record
;
2021-03-21 deposited with the CCDC.	2021-04-30 downloaded from the CCDC.
;
_cell_angle_alpha 78.814(3)
_cell_angle_beta 67.894(3)
_cell_angle_gamma 68.326(3)
_cell_formula_units_Z 2
_cell_length_a 11.5927(18)
_cell_length_b 13.445(2)
_cell_length_c 13.715(2)
_cell_measurement_reflns_used 3105
_cell_measurement_temperature 100
_cell_measurement_theta_max 27.69
_cell_measurement_theta_min 2.22
_cell_volume 1836.7(5)
_computing_cell_refinement 'SAINT V8.38A (?, 2016)'
_computing_data_reduction 'SAINT V8.38A (?, 2016)'
_computing_molecular_graphics 'Olex2 (Dolomanov et al., 2009)'
_computing_publication_material 'Olex2 (Dolomanov et al., 2009)'
_computing_structure_refinement 'ShelXL (Sheldrick, 2015)'
_computing_structure_solution 'ShelXT (Sheldrick, 2015)'
_diffrn_ambient_temperature 100(2)
_diffrn_detector 'CCD area detector'
_diffrn_detector_area_resol_mean 7.9
_diffrn_detector_type 'Bruker SMART CCD 1K area detector'
_diffrn_measured_fraction_theta_full 0.986
_diffrn_measured_fraction_theta_max 0.986
_diffrn_measurement_device 'three-circle diffractometer'
_diffrn_measurement_device_type 'Bruker SMART CCD 1K area detector'
_diffrn_measurement_method '\w scans'
_diffrn_radiation_monochromator graphite
_diffrn_radiation_probe x-ray
_diffrn_radiation_type MoK\a
_diffrn_radiation_wavelength 0.71073
_diffrn_reflns_av_R_equivalents 0.1219
_diffrn_reflns_av_unetI/netI 0.2298
_diffrn_reflns_Laue_measured_fraction_full 0.986
_diffrn_reflns_Laue_measured_fraction_max 0.986
_diffrn_reflns_limit_h_max 13
_diffrn_reflns_limit_h_min -13
_diffrn_reflns_limit_k_max 15
_diffrn_reflns_limit_k_min -15
_diffrn_reflns_limit_l_max 16
_diffrn_reflns_limit_l_min -16
_diffrn_reflns_number 13300
_diffrn_reflns_point_group_measured_fraction_full 0.986
_diffrn_reflns_point_group_measured_fraction_max 0.986
_diffrn_reflns_theta_full 24.500
_diffrn_reflns_theta_max 24.500
_diffrn_reflns_theta_min 2.155
_diffrn_source 'sealed X-ray tube'
_diffrn_source_target Mo
_diffrn_standards_number 0
_exptl_absorpt_coefficient_mu 0.648
_exptl_absorpt_correction_T_max 0.7457
_exptl_absorpt_correction_T_min 0.6523
_exptl_absorpt_correction_type empirical
_exptl_absorpt_process_details
'SADABS-2016/2 (Bruker,2016/2) was used for absorption correction. wR2(int) was 0.0887 before and 0.0598 after correction. The Ratio of minimum to maximum transmission is 0.8747. The \l/2 correction factor is Not present.'
_exptl_crystal_colour 'metallic brownish red'
_exptl_crystal_colour_lustre metallic
_exptl_crystal_colour_modifier brownish
_exptl_crystal_colour_primary red
_exptl_crystal_density_diffrn 1.444
_exptl_crystal_description block
_exptl_crystal_F_000 808
_exptl_crystal_size_max 0.2
_exptl_crystal_size_mid 0.18
_exptl_crystal_size_min 0.16
_refine_diff_density_max 1.494
_refine_diff_density_min -0.991
_refine_diff_density_rms 0.155
_refine_ls_extinction_method none
_refine_ls_goodness_of_fit_ref 0.980
_refine_ls_hydrogen_treatment constr
_refine_ls_matrix_type full
_refine_ls_number_parameters 395
_refine_ls_number_reflns 6041
_refine_ls_number_restraints 5
_refine_ls_restrained_S_all 0.999
_refine_ls_R_factor_all 0.1701
_refine_ls_R_factor_gt 0.0897
_refine_ls_shift/su_max 0.000
_refine_ls_shift/su_mean 0.000
_refine_ls_structure_factor_coef Fsqd
_refine_ls_weighting_details 'w=1/[\s^2^(Fo^2^)+(0.0937P)^2^] where P=(Fo^2^+2Fc^2^)/3'
_refine_ls_weighting_scheme calc
_refine_ls_wR_factor_gt 0.1762
_refine_ls_wR_factor_ref 0.2069
_reflns_Friedel_coverage 0.000
_reflns_number_gt 3204
_reflns_number_total 6041
_reflns_threshold_expression 'I > 2\s(I)'
_cod_data_source_file d1dt00246e2.cif
_cod_data_source_block indiumnew_0m_a
_cod_depositor_comments
;
The following automatic conversions were performed:

data item '_diffrn_ambient_temperature' value '100 (2)' was changed
to '100(2)' -- the value was reformatted.

Automatic conversion script
Id: cif_fix_values 7556 2019-12-06 15:28:31Z antanas 

 Adding full bibliography for 7707291--7707294.cif.
;
_cod_original_cell_volume 1836.8(5)
_cod_database_code 7707292
_shelx_shelxl_version_number 2017/1
_shelx_space_group_comment
;
The symmetry employed for this shelxl refinement is uniquely defined
by the following loop, which should always be used as a source of
symmetry information in preference to the above space-group names.
They are only intended as comments.
;
_shelx_estimated_absorpt_t_max 0.903
_shelx_estimated_absorpt_t_min 0.881
_olex2_refinement_description
;
1. Fixed Uiso
 At 1.2 times of:
  All C(H) groups
 At 1.5 times of:
  All O(H,H) groups
2. Restrained distances
 C24-C23
 1.3 with sigma of 0.02
 C23-C24
 1.2 with sigma of 0.02
 C25-C24
 1.2 with sigma of 0.02
 S3-C26
 1.8 with sigma of 0.02
 S3-C23
 1.55 with sigma of 0.02
3. Uiso/Uaniso restraints and constraints
Uanis(C24) = Uanis(C25)
Uanis(C24) = Uanis(C23)
Uanis(C24) = Uanis(C25) = Uanis(C26) = Uanis(C23)
Uanis(C29) = Uanis(C28)
Uanis(C28) = Uanis(C27) = Uanis(C29) = Uanis(C30) = Uanis(C31) = Uanis(C22)
Uanis(C26) = Uanis(C25) = Uanis(C24) = Uanis(C23)
4.a Rotating group:
 O7(H7A,H7B)
4.b Aromatic/amide H refined with riding coordinates:
 C24(H24), C21(H21), C27(H27), C3(H3), C12(H12), C9(H9), C30(H30), C15(H15),
 C33(H33), C4(H4), C16(H16), C18(H18), C31(H31), C2(H2), C11(H11), C32(H32),
 C17(H17), C5(H5), C25(H25), C10(H10), C26(H26)
;
_olex2_submission_original_sample_id Ru-ttpy-sac
_olex2_submission_special_instructions 'No special instructions were received'

loop_
_space_group_symop_operation_xyz
'x, y, z'
'-x, -y, -z'

loop_
_atom_site_label
_atom_site_type_symbol
_atom_site_fract_x
_atom_site_fract_y
_atom_site_fract_z
_atom_site_U_iso_or_equiv
_atom_site_adp_type
_atom_site_occupancy
_atom_site_site_symmetry_order
_atom_site_calc_flag
_atom_site_refinement_flags_posn
_atom_site_refinement_flags_adp
_atom_site_refinement_flags_occupancy
_atom_site_disorder_assembly
_atom_site_disorder_group
Ru1 Ru 0.55009(8) 0.28837(6) 0.23361(6) 0.0185(3) Uani 1 1 d . . . . .
S2 S 0.7838(3) 0.0593(2) 0.2670(2) 0.0272(7) Uani 1 1 d . . . . .
S1 S 0.2720(3) 0.4589(2) 0.3630(2) 0.0302(7) Uani 1 1 d . . . . .
S3 S 0.5660(4) 0.2678(3) 0.7589(3) 0.0655(11) Uani 1 1 d D . . . .
O7 O 0.5839(7) 0.2974(5) 0.0643(4) 0.0235(17) Uani 1 1 d . . . . .
H7A H 0.654391 0.315112 0.027234 0.035 Uiso 1 1 d GR . . . .
H7B H 0.520910 0.350512 0.048449 0.035 Uiso 1 1 d GR . . . .
N5 N 0.6330(7) 0.3990(6) 0.2408(6) 0.022(2) Uani 1 1 d . . . . .
O6 O 0.8367(7) 0.2606(5) 0.0445(5) 0.039(2) Uani 1 1 d . . . . .
N4 N 0.5264(7) 0.2711(5) 0.3820(6) 0.0169(19) Uani 1 1 d . . . . .
O2 O 0.2294(7) 0.3766(6) 0.4316(6) 0.050(2) Uani 1 1 d . . . . .
N2 N 0.7431(8) 0.1707(6) 0.1970(6) 0.024(2) Uani 1 1 d . . . . .
O5 O 0.7196(7) -0.0134(5) 0.2653(6) 0.040(2) Uani 1 1 d . . . . .
N3 N 0.4516(8) 0.1767(6) 0.2825(6) 0.022(2) Uani 1 1 d . . . . .
O4 O 0.7717(7) 0.0805(5) 0.3696(5) 0.040(2) Uani 1 1 d . . . . .
O1 O 0.3311(7) 0.5148(6) 0.3973(6) 0.053(2) Uani 1 1 d . . . . .
N1 N 0.3674(8) 0.4137(6) 0.2482(6) 0.020(2) Uani 1 1 d . . . . .
C24 C 0.3919(9) 0.1768(7) 0.7925(6) 0.0252(14) Uani 1 1 d D . . . .
H24 H 0.332445 0.149181 0.783123 0.030 Uiso 1 1 calc R . . . .
O3 O 0.3733(8) 0.4554(7) 0.0729(6) 0.054(2) Uani 1 1 d . . . . .
C20 C 0.4648(9) 0.2010(7) 0.4440(7) 0.018(2) Uani 1 1 d . . . . .
C22 C 0.4980(10) 0.2389(7) 0.5963(8) 0.0250(11) Uani 1 1 d . . . . .
C28 C 0.5760(10) 0.3247(7) 0.4219(8) 0.0250(11) Uani 1 1 d . . . . .
C29 C 0.6377(10) 0.3965(7) 0.3415(8) 0.0250(11) Uani 1 1 d . . . . .
C8 C 0.9500(10) 0.0145(8) 0.1862(8) 0.026(3) Uani 1 1 d . . . . .
C13 C 0.9684(10) 0.0912(7) 0.1041(8) 0.025(3) Uani 1 1 d . . . . .
C21 C 0.4492(9) 0.1856(7) 0.5516(7) 0.021(2) Uani 1 1 d . . . . .
H21 H 0.404445 0.137819 0.595049 0.025 Uiso 1 1 calc R . . . .
C14 C 0.8440(10) 0.1836(8) 0.1103(8) 0.021(2) Uani 1 1 d . . . . .
C19 C 0.4203(10) 0.1481(7) 0.3877(8) 0.020(2) Uani 1 1 d . . . . .
C27 C 0.5617(9) 0.3095(7) 0.5282(8) 0.0250(11) Uani 1 1 d . . . . .
H27 H 0.595868 0.347778 0.555714 0.030 Uiso 1 1 calc R . . . .
C3 C -0.0606(12) 0.6794(8) 0.3239(10) 0.038(3) Uani 1 1 d . . . . .
H3 H -0.144486 0.726445 0.360942 0.045 Uiso 1 1 calc R . . . .
C1 C 0.1437(10) 0.5515(7) 0.3215(8) 0.027(3) Uani 1 1 d . . . . .
C12 C 1.0905(11) 0.0764(8) 0.0239(9) 0.037(3) Uani 1 1 d . . . . .
H12 H 1.103858 0.129349 -0.032166 0.044 Uiso 1 1 calc R . . . .
C9 C 1.0483(12) -0.0797(9) 0.1951(9) 0.038(3) Uani 1 1 d . . . . .
H9 H 1.035486 -0.131376 0.252570 0.046 Uiso 1 1 calc R . . . .
C30 C 0.6933(9) 0.4616(7) 0.3630(8) 0.0250(11) Uani 1 1 d . . . . .
H30 H 0.695033 0.460030 0.431955 0.030 Uiso 1 1 calc R . . . .
C15 C 0.4181(10) 0.1293(8) 0.2232(8) 0.024(3) Uani 1 1 d . . . . .
H15 H 0.445142 0.144716 0.149027 0.029 Uiso 1 1 calc R . . . .
C33 C 0.6828(10) 0.4642(8) 0.1659(8) 0.028(3) Uani 1 1 d . . . . .
H33 H 0.680402 0.465920 0.097055 0.033 Uiso 1 1 calc R . . . .
C4 C -0.0236(12) 0.6770(9) 0.2148(10) 0.046(3) Uani 1 1 d . . . . .
H4 H -0.082433 0.721735 0.178993 0.055 Uiso 1 1 calc R . . . .
C23 C 0.4779(9) 0.2215(7) 0.7141(7) 0.0252(14) Uani 1 1 d D . . . .
C16 C 0.3461(10) 0.0594(8) 0.2663(9) 0.030(3) Uani 1 1 d . . . . .
H16 H 0.318345 0.031351 0.223707 0.036 Uiso 1 1 calc R . . . .
C18 C 0.3531(10) 0.0759(7) 0.4343(8) 0.026(3) Uani 1 1 d . . . . .
H18 H 0.332642 0.056869 0.507835 0.031 Uiso 1 1 calc R . . . .
C31 C 0.7454(10) 0.5278(7) 0.2840(8) 0.0250(11) Uani 1 1 d . . . . .
H31 H 0.785663 0.571361 0.297319 0.030 Uiso 1 1 calc R . . . .
C7 C 0.3221(11) 0.4663(9) 0.1703(9) 0.034(3) Uani 1 1 d . . . . .
C6 C 0.1835(10) 0.5496(8) 0.2135(8) 0.032(3) Uani 1 1 d . . . . .
C2 C 0.0211(11) 0.6155(8) 0.3799(9) 0.035(3) Uani 1 1 d . . . . .
H2 H -0.005646 0.615572 0.454429 0.043 Uiso 1 1 calc R . . . .
C11 C 1.1899(11) -0.0172(9) 0.0292(9) 0.039(3) Uani 1 1 d . . . . .
H11 H 1.273740 -0.030213 -0.024461 0.046 Uiso 1 1 calc R . . . .
C32 C 0.7394(10) 0.5313(8) 0.1852(8) 0.035(3) Uani 1 1 d . . . . .
H32 H 0.773243 0.578678 0.130314 0.042 Uiso 1 1 calc R . . . .
C17 C 0.3160(10) 0.0318(8) 0.3730(9) 0.031(3) Uani 1 1 d . . . . .
H17 H 0.269528 -0.017906 0.404422 0.037 Uiso 1 1 calc R . . . .
C5 C 0.0967(11) 0.6108(8) 0.1592(8) 0.040(3) Uani 1 1 d . . . . .
H5 H 0.120819 0.606369 0.085449 0.048 Uiso 1 1 calc R . . . .
C25 C 0.4070(10) 0.1790(8) 0.8858(7) 0.0252(14) Uani 1 1 d D . . . .
H25 H 0.361234 0.146729 0.949177 0.030 Uiso 1 1 calc R . . . .
C10 C 1.1689(11) -0.0934(10) 0.1127(10) 0.049(4) Uani 1 1 d . . . . .
H10 H 1.239595 -0.157830 0.113901 0.059 Uiso 1 1 calc R . . . .
C26 C 0.4883(9) 0.2283(7) 0.8848(7) 0.0252(14) Uani 1 1 d D . . . .
H26 H 0.501123 0.239664 0.945678 0.030 Uiso 1 1 calc R . . . .

loop_
_atom_site_aniso_label
_atom_site_aniso_U_11
_atom_site_aniso_U_22
_atom_site_aniso_U_33
_atom_site_aniso_U_23
_atom_site_aniso_U_13
_atom_site_aniso_U_12
Ru1 0.0250(6) 0.0131(5) 0.0177(5) -0.0018(3) -0.0073(4) -0.0062(4)
S2 0.0264(18) 0.0184(15) 0.0328(17) 0.0026(13) -0.0086(14) -0.0063(13)
S1 0.0316(19) 0.0290(17) 0.0272(16) -0.0065(13) -0.0099(14) -0.0045(14)
S3 0.054(3) 0.098(3) 0.047(2) -0.017(2) -0.0122(19) -0.026(2)
O7 0.031(4) 0.027(4) 0.017(4) 0.006(3) -0.012(3) -0.013(4)
N5 0.014(5) 0.020(5) 0.032(5) -0.013(4) -0.003(4) -0.005(4)
O6 0.033(5) 0.020(4) 0.040(5) 0.019(4) -0.001(4) -0.003(4)
N4 0.020(5) 0.004(4) 0.023(5) -0.005(4) -0.005(4) 0.000(4)
O2 0.027(5) 0.051(5) 0.040(5) 0.005(4) 0.003(4) 0.002(4)
N2 0.029(6) 0.018(5) 0.023(5) -0.001(4) -0.008(4) -0.007(4)
O5 0.033(5) 0.026(4) 0.059(5) 0.008(4) -0.013(4) -0.015(4)
N3 0.028(6) 0.021(5) 0.021(5) -0.003(4) -0.011(4) -0.010(4)
O4 0.047(5) 0.040(5) 0.019(4) -0.002(4) -0.011(4) -0.001(4)
O1 0.041(5) 0.066(6) 0.063(6) -0.044(5) -0.027(4) -0.001(4)
N1 0.025(5) 0.020(5) 0.018(5) 0.008(4) -0.012(4) -0.009(4)
C24 0.026(4) 0.031(3) 0.016(3) -0.011(2) -0.012(3) 0.005(3)
O3 0.047(6) 0.075(6) 0.021(5) 0.013(4) -0.013(4) -0.005(5)
C20 0.020(6) 0.015(5) 0.018(6) 0.000(4) -0.010(5) 0.000(5)
C22 0.025(3) 0.017(2) 0.032(3) -0.013(2) -0.009(2) -0.001(2)
C28 0.025(3) 0.017(2) 0.032(3) -0.013(2) -0.009(2) -0.001(2)
C29 0.025(3) 0.017(2) 0.032(3) -0.013(2) -0.009(2) -0.001(2)
C8 0.033(7) 0.020(6) 0.022(6) -0.009(5) 0.001(5) -0.012(6)
C13 0.019(7) 0.015(6) 0.044(7) -0.009(5) -0.016(6) 0.002(5)
C21 0.022(6) 0.026(6) 0.015(5) -0.003(5) -0.005(5) -0.006(5)
C14 0.017(6) 0.023(6) 0.021(6) 0.002(5) 0.001(5) -0.013(5)
C19 0.025(7) 0.011(5) 0.032(7) 0.001(5) -0.019(5) -0.005(5)
C27 0.025(3) 0.017(2) 0.032(3) -0.013(2) -0.009(2) -0.001(2)
C3 0.042(8) 0.016(6) 0.057(9) -0.005(6) -0.018(7) -0.008(6)
C1 0.026(7) 0.016(6) 0.026(6) 0.000(5) -0.005(5) 0.002(5)
C12 0.031(8) 0.010(6) 0.062(8) -0.004(5) -0.010(7) -0.004(6)
C9 0.039(8) 0.034(7) 0.038(7) -0.007(6) -0.006(7) -0.012(6)
C30 0.025(3) 0.017(2) 0.032(3) -0.013(2) -0.009(2) -0.001(2)
C15 0.025(7) 0.024(6) 0.024(6) -0.004(5) -0.012(5) -0.003(5)
C33 0.026(7) 0.020(6) 0.037(7) -0.007(5) -0.002(5) -0.013(5)
C4 0.035(8) 0.027(7) 0.063(9) 0.017(6) -0.016(7) -0.006(6)
C23 0.026(4) 0.031(3) 0.016(3) -0.011(2) -0.012(3) 0.005(3)
C16 0.024(7) 0.019(6) 0.052(8) -0.014(6) -0.012(6) -0.007(5)
C18 0.024(7) 0.016(6) 0.031(6) -0.001(5) -0.004(5) -0.005(5)
C31 0.025(3) 0.017(2) 0.032(3) -0.013(2) -0.009(2) -0.001(2)
C7 0.036(8) 0.037(7) 0.034(7) 0.000(6) -0.016(6) -0.013(6)
C6 0.022(7) 0.029(7) 0.036(7) 0.012(5) -0.010(6) -0.006(6)
C2 0.039(8) 0.026(7) 0.039(7) 0.003(6) -0.014(6) -0.008(6)
C11 0.029(8) 0.048(8) 0.045(8) 0.005(6) -0.008(6) -0.026(7)
C32 0.023(7) 0.035(7) 0.033(7) -0.003(5) 0.005(6) -0.009(6)
C17 0.026(7) 0.015(6) 0.053(8) -0.006(6) -0.013(6) -0.007(5)
C5 0.037(8) 0.035(7) 0.020(6) 0.019(5) -0.002(6) 0.000(6)
C25 0.026(4) 0.031(3) 0.016(3) -0.011(2) -0.012(3) 0.005(3)
C10 0.021(8) 0.044(8) 0.077(10) -0.028(8) -0.015(7) 0.007(6)
C26 0.026(4) 0.031(3) 0.016(3) -0.011(2) -0.012(3) 0.005(3)

loop_
_atom_type_symbol
_atom_type_description
_atom_type_scat_dispersion_real
_atom_type_scat_dispersion_imag
_atom_type_scat_source
C C 0.0033 0.0016 'International Tables Vol C Tables 4.2.6.8 and 6.1.1.4'
H H 0.0000 0.0000 'International Tables Vol C Tables 4.2.6.8 and 6.1.1.4'
N N 0.0061 0.0033 'International Tables Vol C Tables 4.2.6.8 and 6.1.1.4'
O O 0.0106 0.0060 'International Tables Vol C Tables 4.2.6.8 and 6.1.1.4'
Ru Ru -1.2594 0.8363 'International Tables Vol C Tables 4.2.6.8 and 6.1.1.4'
S S 0.1246 0.1234 'International Tables Vol C Tables 4.2.6.8 and 6.1.1.4'

loop_
_geom_angle_atom_site_label_1
_geom_angle_atom_site_label_2
_geom_angle_atom_site_label_3
_geom_angle
_geom_angle_site_symmetry_1
_geom_angle_site_symmetry_3
_geom_angle_publ_flag
N5 Ru1 O7 101.5(3) . . ?
N5 Ru1 N2 88.2(3) . . ?
N5 Ru1 N1 89.9(3) . . ?
N4 Ru1 O7 176.5(3) . . ?
N4 Ru1 N5 80.4(3) . . ?
N4 Ru1 N2 91.9(3) . . ?
N4 Ru1 N3 79.8(3) . . ?
N4 Ru1 N1 95.3(3) . . ?
N2 Ru1 O7 85.2(3) . . ?
N3 Ru1 O7 98.4(3) . . ?
N3 Ru1 N5 160.1(3) . . ?
N3 Ru1 N2 94.7(3) . . ?
N3 Ru1 N1 89.7(3) . . ?
N1 Ru1 O7 87.7(3) . . ?
N1 Ru1 N2 172.2(3) . . ?
N2 S2 C8 95.7(5) . . ?
O5 S2 N2 112.2(4) . . ?
O5 S2 C8 109.4(4) . . ?
O4 S2 N2 110.8(4) . . ?
O4 S2 O5 115.7(4) . . ?
O4 S2 C8 111.2(5) . . ?
O2 S1 O1 118.3(5) . . ?
O2 S1 N1 110.0(4) . . ?
O2 S1 C1 110.5(5) . . ?
O1 S1 N1 109.8(4) . . ?
O1 S1 C1 109.4(5) . . ?
N1 S1 C1 96.7(4) . . ?
C26 S3 C23 90.0(5) . . ?
C29 N5 Ru1 111.4(6) . . ?
C33 N5 Ru1 129.8(7) . . ?
C33 N5 C29 118.8(9) . . ?
C20 N4 Ru1 118.6(6) . . ?
C20 N4 C28 121.3(8) . . ?
C28 N4 Ru1 120.0(6) . . ?
S2 N2 Ru1 125.0(4) . . ?
C14 N2 Ru1 121.6(6) . . ?
C14 N2 S2 113.5(7) . . ?
C19 N3 Ru1 113.8(6) . . ?
C15 N3 Ru1 128.3(7) . . ?
C15 N3 C19 117.9(8) . . ?
S1 N1 Ru1 119.8(4) . . ?
C7 N1 Ru1 126.8(7) . . ?
C7 N1 S1 113.3(7) . . ?
C25 C24 C23 108.0(10) . . ?
N4 C20 C21 119.5(8) . . ?
N4 C20 C19 114.1(8) . . ?
C21 C20 C19 126.4(9) . . ?
C21 C22 C27 116.6(9) . . ?
C21 C22 C23 120.2(9) . . ?
C27 C22 C23 123.3(9) . . ?
N4 C28 C29 112.2(9) . . ?
N4 C28 C27 119.6(9) . . ?
C27 C28 C29 128.1(9) . . ?
N5 C29 C28 115.7(9) . . ?
C30 C29 N5 120.9(9) . . ?
C30 C29 C28 123.4(9) . . ?
C13 C8 S2 107.4(8) . . ?
C9 C8 S2 129.5(8) . . ?
C9 C8 C13 123.0(10) . . ?
C8 C13 C14 112.4(9) . . ?
C8 C13 C12 120.9(9) . . ?
C12 C13 C14 126.6(10) . . ?
C22 C21 C20 121.4(9) . . ?
O6 C14 N2 125.4(9) . . ?
O6 C14 C13 123.7(9) . . ?
N2 C14 C13 111.0(9) . . ?
N3 C19 C20 113.6(8) . . ?
N3 C19 C18 121.9(9) . . ?
C18 C19 C20 124.5(9) . . ?
C28 C27 C22 121.7(9) . . ?
C2 C3 C4 122.1(11) . . ?
C6 C1 S1 107.5(8) . . ?
C6 C1 C2 122.6(10) . . ?
C2 C1 S1 129.9(8) . . ?
C11 C12 C13 117.6(10) . . ?
C8 C9 C10 114.9(11) . . ?
C31 C30 C29 119.4(10) . . ?
N3 C15 C16 122.8(9) . . ?
N5 C33 C32 121.6(10) . . ?
C5 C4 C3 120.4(11) . . ?
C24 C23 S3 113.9(7) . . ?
C24 C23 C22 128.5(9) . . ?
C22 C23 S3 117.5(7) . . ?
C17 C16 C15 117.8(10) . . ?
C17 C18 C19 119.1(10) . . ?
C30 C31 C32 119.8(10) . . ?
N1 C7 C6 111.1(9) . . ?
O3 C7 N1 129.8(11) . . ?
O3 C7 C6 119.1(10) . . ?
C1 C6 C7 111.1(9) . . ?
C1 C6 C5 120.1(10) . . ?
C5 C6 C7 128.5(10) . . ?
C3 C2 C1 116.4(10) . . ?
C12 C11 C10 120.4(11) . . ?
C31 C32 C33 119.5(10) . . ?
C18 C17 C16 120.4(10) . . ?
C4 C5 C6 118.4(11) . . ?
C26 C25 C24 117.5(10) . . ?
C11 C10 C9 123.1(11) . . ?
C25 C26 S3 110.3(7) . . ?

loop_
_geom_bond_atom_site_label_1
_geom_bond_atom_site_label_2
_geom_bond_distance
_geom_bond_site_symmetry_2
_geom_bond_publ_flag
Ru1 O7 2.191(6) . ?
Ru1 N5 2.081(7) . ?
Ru1 N4 1.927(7) . ?
Ru1 N2 2.147(8) . ?
Ru1 N3 2.075(8) . ?
Ru1 N1 2.131(8) . ?
S2 N2 1.627(8) . ?
S2 O5 1.439(7) . ?
S2 O4 1.434(7) . ?
S2 C8 1.760(10) . ?
S1 O2 1.415(8) . ?
S1 O1 1.419(7) . ?
S1 N1 1.624(8) . ?
S1 C1 1.756(10) . ?
S3 C23 1.702(9) . ?
S3 C26 1.705(9) . ?
N5 C29 1.396(12) . ?
N5 C33 1.318(11) . ?
O6 C14 1.234(10) . ?
N4 C20 1.361(11) . ?
N4 C28 1.358(11) . ?
N2 C14 1.355(11) . ?
N3 C19 1.362(11) . ?
N3 C15 1.356(11) . ?
N1 C7 1.331(12) . ?
C24 C23 1.377(10) . ?
C24 C25 1.363(10) . ?
O3 C7 1.253(12) . ?
C20 C21 1.401(12) . ?
C20 C19 1.468(12) . ?
C22 C21 1.392(12) . ?
C22 C27 1.405(13) . ?
C22 C23 1.527(13) . ?
C28 C29 1.471(13) . ?
C28 C27 1.386(13) . ?
C29 C30 1.387(12) . ?
C8 C13 1.382(13) . ?
C8 C9 1.377(14) . ?
C13 C14 1.502(13) . ?
C13 C12 1.399(14) . ?
C19 C18 1.378(13) . ?
C3 C4 1.397(15) . ?
C3 C2 1.383(14) . ?
C1 C6 1.378(13) . ?
C1 C2 1.381(13) . ?
C12 C11 1.368(14) . ?
C9 C10 1.402(14) . ?
C30 C31 1.364(13) . ?
C15 C16 1.388(13) . ?
C33 C32 1.405(13) . ?
C4 C5 1.365(14) . ?
C16 C17 1.379(14) . ?
C18 C17 1.378(13) . ?
C31 C32 1.374(13) . ?
C7 C6 1.550(14) . ?
C6 C5 1.400(14) . ?
C11 C10 1.394(15) . ?
C25 C26 1.332(13) . ?

loop_
_smtbx_masks_void_nr
_smtbx_masks_void_average_x
_smtbx_masks_void_average_y
_smtbx_masks_void_average_z
_smtbx_masks_void_volume
_smtbx_masks_void_count_electrons
_smtbx_masks_void_content
1 0.000 -0.527 0.027 386.5 151.7 C6H14
